data_2002657
loop_
_publ_author_name
'Tomaszewska, A'
'Mueller-Buschbaum, Hk'

_publ_section_title
;
Ein neues gemischtvalentes Oxoosmat (VI, VII): Sr11 (Os6+)2 (Os7+)2 O24
;
_journal_name_full
;
Zeitschrift fuer Anorganische und Allgemeine Chemie
;
_journal_page_first 1738
_journal_page_last 1742
_journal_paper_doi 10.1002/zaac.19936191019
_journal_volume 619
_journal_year 1993
_chemical_formula_structural 'Os4 Sr11 O24'
_chemical_formula_sum 'O24 Os4 Sr11'
_chemical_name_systematic
;
Diosmium(VI) diosmium(VII) undecastrontium oxide
;
_space_group_IT_number 15
_symmetry_cell_setting monoclinic
_symmetry_Int_Tables_number 15
_symmetry_space_group_name_Hall '-I 2ya'
_symmetry_space_group_name_H-M 'I 1 2/a 1'
_cell_angle_alpha 90
_cell_angle_beta 90.03(2)
_cell_angle_gamma 90
_cell_formula_units_Z 4
_cell_length_a 11.703(1)
_cell_length_b 16.058(3)
_cell_length_c 11.969(2)
_cell_volume 2249.3
_refine_ls_R_factor_all 0.066
_cod_database_code 2002657

loop_
_symmetry_equiv_pos_as_xyz
x,y,z
1/2-x,y,-z
-x,-y,-z
1/2+x,-y,z
1/2+x,1/2+y,1/2+z
-x,1/2+y,1/2-z
1/2-x,1/2-y,1/2-z
x,1/2-y,1/2+z

loop_
_atom_site_label
_atom_site_type_symbol
_atom_site_symmetry_multiplicity
_atom_site_Wyckoff_symbol
_atom_site_fract_x
_atom_site_fract_y
_atom_site_fract_z
_atom_site_occupancy
_atom_site_attached_hydrogens
_atom_site_calc_flag
Os1 Os6+ 4 d 0.25 0.25 0.25 1. 0 d
Os2 Os6+ 4 b 0. 0.5 0. 1. 0 d
Os3 Os7+ 4 c 0.75 0.25 0.25 1. 0 d
Os4 Os7+ 4 a 0.5 0. 0. 1. 0 d
Sr1 Sr2+ 8 f 0.0137(3) 0.3631(2) 0.2046(3) 1. 0 d
Sr2 Sr2+ 8 f 0.4548(3) 0.3867(2) 0.2363(3) 1. 0 d
Sr3 Sr2+ 4 e 0.25 0.1389(3) 0. 1. 0 d
Sr4 Sr2+ 8 f 0.5358(3) 0.2192(2) 0.0230(3) 1. 0 d
Sr5 Sr2+ 8 f 0.2266(3) 0.5309(2) 0.2861(3) 1. 0 d
Sr6 Sr2+ 4 e 0.25 0.6117(3) 0. 1. 0 d
Sr7 Sr2+ 4 e 0.25 0.3751(3) 0. 1. 0 d
O1 O2- 8 f 0.134(1) 0.247(1) 0.859(1) 1. 0 d
O2 O2- 8 f 0.261(1) 0.369(1) 0.775(1) 1. 0 d
O3 O2- 8 f 0.126(1) 0.268(1) 0.629(1) 1. 0 d
O4 O2- 8 f 0.389(1) 0.501(1) 0.886(1) 1. 0 d
O5 O2- 8 f 0.475(1) 0.382(1) 0.013(1) 1. 0 d
O6 O2- 8 f 0.381(1) 0.517(1) 0.120(1) 1. 0 d
O7 O2- 8 f 0.672(1) 0.164(1) 0.169(1) 1. 0 d
O8 O2- 8 f 0.844(1) 0.274(1) 0.127(1) 1. 0 d
O9 O2- 8 f 0.063(1) 0.076(1) 0.898(1) 1. 0 d
O10 O2- 8 f 0.920(1) 0.083(1) 0.081(1) 1. 0 d
O11 O2- 8 f 0.126(1) 0.024(1) 0.095(1) 1. 0 d
O12 O2- 8 f 0.643(1) 0.327(1) 0.192(1) 1. 0 d

loop_
_atom_type_symbol
_atom_type_oxidation_number
Os6+ 6.000
Os7+ 7.000
Sr2+ 2.000
O2- -2.000
